data_1530254
loop_
_publ_author_name
'Laval, J.P.'
'Frit, B.'
'Lucas, J.'

_publ_section_title
;
 Crystal structure of the beta Ba Zr2 F10 compound. Relations with the Re
 O3-type and the fluorozirconate glasses
;
_journal_name_full 'Journal of Solid State Chemistry'
_journal_page_first 181
_journal_page_last 192
_journal_volume 72
_journal_year 1988
_chemical_formula_sum 'Ba F10 Zr2'
_chemical_name_systematic 'Ba Zr2 F10'
_space_group_IT_number 15
_symmetry_space_group_name_Hall '-C 2yc'
_symmetry_space_group_name_H-M 'C 1 2/c 1'
_cell_angle_alpha 90
_cell_angle_beta 112.98
_cell_angle_gamma 90
_cell_formula_units_Z 4
_cell_length_a 6.064
_cell_length_b 15.383
_cell_length_c 9.057
_cell_volume 777.813
_citation_journal_id_ASTM JSSCBI
_cod_data_source_file Laval_JSSCBI_1988_1572.cif
_cod_data_source_block Ba1F10Zr2
_cod_original_cell_volume 777.8127
_cod_original_formula_sum 'Ba1 F10 Zr2'
_cod_database_code 1530254

loop_
_symmetry_equiv_pos_as_xyz
x,y,z
-x,y,-z+1/2
-x,-y,-z
x,-y,z-1/2
x+1/2,y+1/2,z
-x+1/2,y+1/2,-z+1/2
-x+1/2,-y+1/2,-z
x+1/2,-y+1/2,z-1/2

loop_
_atom_site_label
_atom_site_type_symbol
_atom_site_fract_x
_atom_site_fract_y
_atom_site_fract_z
_atom_site_occupancy
_atom_site_U_iso_or_equiv
F3 F-1 0 0.951 0.25 1 0.0
F6 F-1 0.283 0.312 0.257 1 0.0
F1 F-1 0.333 0.046 0.431 1 0.0
F2 F-1 0 0.445 0.25 1 0.0
F4 F-1 0.221 0.112 0.07 1 0.0
Zr1 Zr+4 0.17 0.4057 0.1013 1 0.0
F5 F-1 0.45 0.197 0.517 1 0.0
Ba1 Ba+2 0 0.1729 0.25 1 0.0
